data_4021341
loop_
_publ_author_name
'Scott M. Grayson'
'Brian K. Long'
'Shiro Kusomoto'
'Brian P. Osborn'
'Ryan P. Callahan'
'Charles R. Chambers'
'C. Grant Willson'

_publ_section_title
;
 Synthesis and Characterization of Norbornanediol Isomers
 and Their Fluorinated Analogues
;
_journal_name_full 'Journal of Organic Chemistry'
_journal_page_first 341
_journal_page_last 344
_journal_paper_doi 10.1021/jo0513156
_journal_volume 71
_journal_year 2006
_chemical_formula_sum 'C42 H44 N4 O8'
_chemical_formula_weight 732.81
_chemical_name_systematic
; 
 ? 
;
_space_group_IT_number 15
_symmetry_cell_setting monoclinic
_symmetry_space_group_name_Hall '-C 2yc'
_symmetry_space_group_name_H-M 'C 1 2/c 1'
_atom_sites_solution_hydrogens geom
_atom_sites_solution_primary direct
_atom_sites_solution_secondary difmap
_audit_creation_method SHELXL-97
_cell_angle_alpha 90.00
_cell_angle_beta 118.320(3)
_cell_angle_gamma 90.00
_cell_formula_units_Z 8
_cell_length_a 36.105(2)
_cell_length_b 9.5750(6)
_cell_length_c 24.620(2)
_cell_measurement_reflns_used 4637
_cell_measurement_temperature 153(2)
_cell_measurement_theta_max 22.5
_cell_measurement_theta_min 3
_cell_volume 7492.6(9)
_computing_cell_refinement 'Collect software, Nonius B.V. 1998'
_computing_data_collection 'Collect software, Nonius B.V. 1998'
_computing_data_reduction
;
DENZO and Scalepack (Otwinoski and Minor, 1997)
;
_computing_molecular_graphics 'XP SHELXTL/PC, Siemens Analytical'
_computing_structure_refinement 'XL SHELXTL/PC, Siemens Analytical'
_computing_structure_solution
;

SIR97 - Altomare A., Burla M.C., Camalli M., Cascarano G.L., Giacovazzo C., 
Guagliardi A., Moliterni A.G.G., Polidori G.,Spagna R.
;
_diffrn_ambient_temperature 153(2)
_diffrn_measured_fraction_theta_full 0.992
_diffrn_measured_fraction_theta_max 0.992
_diffrn_measurement_device_type 'Nonius Kappa CCD'
_diffrn_measurement_method \w-scans
_diffrn_radiation_monochromator graphite
_diffrn_radiation_source 'fine-focus sealed tube'
_diffrn_radiation_type MoK\a
_diffrn_radiation_wavelength 0.71073
_diffrn_reflns_av_R_equivalents 0.1330
_diffrn_reflns_av_sigmaI/netI 0.1816
_diffrn_reflns_limit_h_max 38
_diffrn_reflns_limit_h_min -38
_diffrn_reflns_limit_k_max 9
_diffrn_reflns_limit_k_min -10
_diffrn_reflns_limit_l_max 26
_diffrn_reflns_limit_l_min -26
_diffrn_reflns_number 8708
_diffrn_reflns_theta_full 22.48
_diffrn_reflns_theta_max 22.48
_diffrn_reflns_theta_min 3.10
_exptl_absorpt_coefficient_mu 0.091
_exptl_absorpt_correction_type none
_exptl_crystal_colour plates
_exptl_crystal_density_diffrn 1.299
_exptl_crystal_density_method 'not measured'
_exptl_crystal_description colorless
_exptl_crystal_F_000 3104
_exptl_crystal_size_max 0.52
_exptl_crystal_size_mid 0.21
_exptl_crystal_size_min 0.04
_refine_diff_density_max 0.283
_refine_diff_density_min -0.286
_refine_diff_density_rms 0.058
_refine_ls_extinction_coef 0.00061(7)
_refine_ls_extinction_expression Fc^*^=kFc[1+0.001xFc^2^\l^3^/sin(2\q)]^-1/4^
_refine_ls_extinction_method SHELXL
_refine_ls_goodness_of_fit_ref 1.094
_refine_ls_hydrogen_treatment constr
_refine_ls_matrix_type full
_refine_ls_number_parameters 488
_refine_ls_number_reflns 4862
_refine_ls_number_restraints 0
_refine_ls_restrained_S_all 1.094
_refine_ls_R_factor_all 0.1912
_refine_ls_R_factor_gt 0.0733
_refine_ls_shift/su_max 0.035
_refine_ls_shift/su_mean 0.003
_refine_ls_structure_factor_coef Fsqd
_refine_ls_weighting_details 'calc w=1/[\s^2^(Fo^2^)+(0.0200P)^2^] where P=(Fo^2^+2Fc^2^)/3'
_refine_ls_weighting_scheme calc
_refine_ls_wR_factor_gt 0.1092
_refine_ls_wR_factor_ref 0.1375
_reflns_number_gt 2233
_reflns_number_total 4862
_reflns_threshold_expression >2sigma(I)
_cod_data_source_file jo0513156si20050627_034355.cif
_cod_depositor_comments
;
The following automatic conversions were performed:
'_symmetry_cell_setting' value 'Monoclinic' changed to 'monoclinic'
according to '/home/saulius/struct/CIF-dictionaries/cif_core.dic'
dictionary named 'cif_core.dic' version 2.4.1 from 2010-06-29.

Automatic conversion script
Id: cif_fix_enum 1527 2010-12-29 10:47:43Z saulius 
;
_cod_original_sg_symbol_H-M 'C 2/c'
_cod_database_code 4021341

loop_
_symmetry_equiv_pos_as_xyz
'x, y, z'
'-x, y, -z+1/2'
'x+1/2, y+1/2, z'
'-x+1/2, y+1/2, -z+1/2'
'-x, -y, -z'
'x, -y, z-1/2'
'-x+1/2, -y+1/2, -z'
'x+1/2, -y+1/2, z-1/2'

loop_
_atom_site_label
_atom_site_type_symbol
_atom_site_fract_x
_atom_site_fract_y
_atom_site_fract_z
_atom_site_U_iso_or_equiv
_atom_site_adp_type
_atom_site_occupancy
_atom_site_symmetry_multiplicity
_atom_site_calc_flag
_atom_site_refinement_flags
C1' C 0.14219(16) -0.2501(6) 0.4881(2) 0.0403(17) Uani 1 1 d .
H1'A H 0.1304 -0.3042 0.5090 0.048 Uiso 1 1 d R
C2' C 0.12576(14) -0.2870(6) 0.4196(2) 0.0313(15) Uani 1 1 d .
H2'A H 0.1252 -0.3864 0.4143 0.038 Uiso 1 1 d R
C3' C 0.15841(15) -0.2214(6) 0.4038(2) 0.0316(14) Uani 1 1 d .
H3'A H 0.1461 -0.1500 0.3730 0.038 Uiso 1 1 d R
C4' C 0.19143(16) -0.1635(7) 0.4663(2) 0.0408(17) Uani 1 1 d .
H4'A H 0.2187 -0.1503 0.4695 0.049 Uiso 1 1 d R
C5' C 0.17212(17) -0.0337(7) 0.4787(2) 0.0499(18) Uani 1 1 d .
H5'A H 0.1596 0.0238 0.4424 0.060 Uiso 1 1 d R
H5'B H 0.1926 0.0203 0.5124 0.060 Uiso 1 1 d R
C6' C 0.13870(17) -0.0918(7) 0.4943(3) 0.0508(18) Uani 1 1 d .
H6'A H 0.1446 -0.0667 0.5354 0.061 Uiso 1 1 d R
H6'B H 0.1112 -0.0585 0.4657 0.061 Uiso 1 1 d R
C7' C 0.18965(15) -0.2683(6) 0.5122(2) 0.0422(17) Uani 1 1 d .
H7'A H 0.1968 -0.3616 0.5063 0.051 Uiso 1 1 d R
H7'B H 0.2061 -0.2405 0.5545 0.051 Uiso 1 1 d R
O8' O 0.08549(10) -0.2254(4) 0.37867(14) 0.0351(11) Uani 1 1 d .
C9' C 0.05088(17) -0.2813(7) 0.3784(2) 0.0338(16) Uani 1 1 d .
O10' O 0.05045(10) -0.3900(5) 0.40280(16) 0.0389(11) Uani 1 1 d .
N11' N 0.01866(12) -0.1904(5) 0.34903(18) 0.0389(13) Uani 1 1 d .
H11A H 0.0241 -0.1141 0.3341 0.047 Uiso 1 1 calc R
C12' C -0.02325(16) -0.2059(6) 0.3399(3) 0.0342(15) Uani 1 1 d .
C13' C -0.05575(17) -0.1563(6) 0.2864(2) 0.0439(17) Uani 1 1 d .
H13B H -0.0498 -0.1173 0.2555 0.053 Uiso 1 1 d R
C14' C -0.09604(18) -0.1631(8) 0.2768(3) 0.061(2) Uani 1 1 d .
H14B H -0.1188 -0.1272 0.2395 0.074 Uiso 1 1 d R
C15' C -0.10498(19) -0.2203(8) 0.3196(4) 0.068(2) Uani 1 1 d .
H15B H -0.1335 -0.2284 0.3119 0.082 Uiso 1 1 d R
C16' C -0.0723(2) -0.2702(7) 0.3746(3) 0.062(2) Uani 1 1 d .
H16B H -0.0785 -0.3080 0.4055 0.074 Uiso 1 1 d R
C17' C -0.03083(17) -0.2643(6) 0.3849(3) 0.0454(18) Uani 1 1 d .
H17B H -0.0078 -0.2974 0.4226 0.054 Uiso 1 1 d R
O18' O 0.17626(10) -0.3356(4) 0.38442(15) 0.0337(10) Uani 1 1 d .
C19' C 0.19861(16) -0.2954(7) 0.3556(2) 0.0346(16) Uani 1 1 d .
O20' O 0.19923(10) -0.1765(4) 0.33830(15) 0.0343(10) Uani 1 1 d .
N21' N 0.21840(12) -0.4073(5) 0.34837(17) 0.0326(12) Uani 1 1 d .
H21A H 0.2123 -0.4894 0.3581 0.039 Uiso 1 1 calc R
C22' C 0.24838(15) -0.4043(7) 0.3263(2) 0.0307(15) Uani 1 1 d .
C23' C 0.27688(16) -0.5139(7) 0.3458(2) 0.0420(17) Uani 1 1 d .
H23B H 0.2748 -0.5861 0.3712 0.050 Uiso 1 1 d R
C24' C 0.30813(18) -0.5170(8) 0.3281(3) 0.060(2) Uani 1 1 d .
H24B H 0.3282 -0.5917 0.3420 0.072 Uiso 1 1 d R
C25' C 0.31056(19) -0.4135(8) 0.2908(3) 0.061(2) Uani 1 1 d .
H25B H 0.3319 -0.4166 0.2781 0.073 Uiso 1 1 d R
C26' C 0.2815(2) -0.3088(8) 0.2726(3) 0.059(2) Uani 1 1 d .
H26B H 0.2838 -0.2372 0.2470 0.071 Uiso 1 1 d R
C27' C 0.24994(16) -0.3018(7) 0.2890(2) 0.0448(17) Uani 1 1 d .
H27B H 0.2298 -0.2270 0.2753 0.054 Uiso 1 1 d R
C1 C 0.12502(16) 0.3504(7) 0.2704(2) 0.0440(18) Uani 1 1 d .
H1A H 0.1493 0.3672 0.2649 0.053 Uiso 1 1 d R
C2 C 0.13497(14) 0.2880(6) 0.3339(2) 0.0309(15) Uani 1 1 d .
H2A H 0.1440 0.3573 0.3658 0.037 Uiso 1 1 d R
C3 C 0.09257(14) 0.2232(6) 0.3215(2) 0.0349(16) Uani 1 1 d .
H3A H 0.0958 0.1241 0.3280 0.042 Uiso 1 1 d R
C4 C 0.06297(16) 0.2572(7) 0.2534(2) 0.0410(17) Uani 1 1 d .
H4A H 0.0381 0.2004 0.2344 0.049 Uiso 1 1 d R
C5 C 0.05443(18) 0.4116(7) 0.2472(2) 0.056(2) Uani 1 1 d .
H5A H 0.0458 0.4416 0.2768 0.067 Uiso 1 1 d R
H5B H 0.0328 0.4353 0.2066 0.067 Uiso 1 1 d R
C6 C 0.09656(18) 0.4737(7) 0.2605(3) 0.061(2) Uani 1 1 d .
H6A H 0.0936 0.5296 0.2264 0.073 Uiso 1 1 d R
H6B H 0.1073 0.5308 0.2969 0.073 Uiso 1 1 d R
C7 C 0.09281(16) 0.2373(6) 0.2257(2) 0.0483(19) Uani 1 1 d .
H7A H 0.1043 0.1448 0.2315 0.058 Uiso 1 1 d R
H7B H 0.0805 0.2637 0.1831 0.058 Uiso 1 1 d R
O8 O 0.16459(10) 0.1726(4) 0.34957(14) 0.0352(10) Uani 1 1 d .
C9 C 0.20573(16) 0.2099(8) 0.3795(2) 0.0313(16) Uani 1 1 d .
O10 O 0.21867(10) 0.3248(5) 0.40002(16) 0.0378(11) Uani 1 1 d .
N11 N 0.22992(12) 0.0984(5) 0.38300(17) 0.0338(12) Uani 1 1 d .
H11B H 0.2174 0.0174 0.3695 0.041 Uiso 1 1 calc R
C12 C 0.27462(15) 0.1046(6) 0.4073(2) 0.0304(15) Uani 1 1 d .
C13 C 0.29929(15) 0.1689(7) 0.4629(2) 0.0386(17) Uani 1 1 d .
H13A H 0.2866 0.2092 0.4858 0.046 Uiso 1 1 d R
C14 C 0.34257(16) 0.1725(7) 0.4850(2) 0.0426(17) Uani 1 1 d .
H14A H 0.3605 0.2187 0.5232 0.051 Uiso 1 1 d R
C15 C 0.36060(17) 0.1101(7) 0.4528(3) 0.0478(18) Uani 1 1 d .
H15A H 0.3905 0.1126 0.4686 0.057 Uiso 1 1 d R
C16 C 0.33525(17) 0.0444(7) 0.3980(3) 0.0491(18) Uani 1 1 d .
H16A H 0.3478 0.0004 0.3756 0.059 Uiso 1 1 d R
C17 C 0.29213(16) 0.0414(6) 0.3747(2) 0.0377(16) Uani 1 1 d .
H17A H 0.2741 -0.0042 0.3364 0.045 Uiso 1 1 d R
O18 O 0.08037(9) 0.2858(4) 0.36408(14) 0.0321(10) Uani 1 1 d .
C19 C 0.04990(16) 0.2157(7) 0.3712(2) 0.0318(15) Uani 1 1 d .
O20 O 0.03714(10) 0.1011(5) 0.34990(16) 0.0392(11) Uani 1 1 d .
N21 N 0.03777(11) 0.2969(5) 0.40456(17) 0.0322(12) Uani 1 1 d .
H21B H 0.0506 0.3777 0.4176 0.039 Uiso 1 1 calc R
C22 C 0.00563(15) 0.2615(6) 0.4203(2) 0.0292(15) Uani 1 1 d .
C23 C -0.00591(17) 0.1263(7) 0.4236(2) 0.0421(17) Uani 1 1 d .
H23A H 0.0092 0.0512 0.4172 0.050 Uiso 1 1 d R
C24 C -0.03849(18) 0.1027(7) 0.4375(2) 0.0509(18) Uani 1 1 d .
H24A H -0.0471 0.0084 0.4386 0.061 Uiso 1 1 d R
C25 C -0.05842(19) 0.2102(8) 0.4493(2) 0.0514(18) Uani 1 1 d .
H25A H -0.0811 0.1922 0.4582 0.062 Uiso 1 1 d R
C26 C -0.04603(18) 0.3457(8) 0.4477(2) 0.0523(19) Uani 1 1 d .
H26A H -0.0601 0.4211 0.4560 0.063 Uiso 1 1 d R
C27 C -0.01366(16) 0.3733(6) 0.4334(2) 0.0398(16) Uani 1 1 d .
H27A H -0.0043 0.4672 0.4334 0.048 Uiso 1 1 d R

loop_
_atom_site_aniso_label
_atom_site_aniso_U_11
_atom_site_aniso_U_22
_atom_site_aniso_U_33
_atom_site_aniso_U_23
_atom_site_aniso_U_13
_atom_site_aniso_U_12
C1' 0.045(4) 0.036(5) 0.056(4) -0.001(3) 0.037(3) -0.010(3)
C2' 0.029(3) 0.019(4) 0.040(3) 0.001(3) 0.012(3) 0.005(3)
C3' 0.037(3) 0.013(4) 0.054(4) 0.000(3) 0.028(3) 0.000(3)
C4' 0.039(4) 0.029(5) 0.070(4) -0.017(4) 0.039(3) -0.013(3)
C5' 0.064(4) 0.041(5) 0.051(4) -0.005(4) 0.033(3) -0.005(4)
C6' 0.048(4) 0.044(5) 0.069(4) -0.008(4) 0.034(4) -0.006(4)
C7' 0.039(4) 0.042(5) 0.042(3) -0.002(3) 0.016(3) 0.007(3)
O8' 0.025(2) 0.025(3) 0.057(2) 0.013(2) 0.021(2) 0.0052(19)
C9' 0.033(4) 0.030(5) 0.043(4) -0.001(4) 0.022(3) -0.003(4)
O10' 0.036(2) 0.025(3) 0.058(3) 0.006(2) 0.024(2) 0.001(2)
N11' 0.029(3) 0.031(4) 0.058(3) 0.012(3) 0.022(2) 0.004(3)
C12' 0.030(4) 0.017(4) 0.052(4) -0.006(3) 0.016(3) -0.001(3)
C13' 0.033(4) 0.039(5) 0.051(4) -0.006(3) 0.013(3) 0.004(3)
C14' 0.031(4) 0.053(6) 0.084(5) -0.015(5) 0.015(4) 0.002(4)
C15' 0.036(4) 0.045(6) 0.129(7) -0.015(5) 0.044(5) 0.006(4)
C16' 0.071(5) 0.037(5) 0.109(6) 0.002(5) 0.068(5) 0.001(4)
C17' 0.046(4) 0.039(5) 0.061(4) -0.002(4) 0.033(4) 0.003(3)
O18' 0.034(2) 0.022(3) 0.055(2) -0.002(2) 0.029(2) -0.002(2)
C19' 0.026(3) 0.033(5) 0.039(4) -0.006(4) 0.010(3) -0.001(4)
O20' 0.039(2) 0.019(3) 0.048(2) -0.001(2) 0.024(2) -0.001(2)
N21' 0.034(3) 0.016(3) 0.054(3) -0.004(3) 0.026(2) -0.004(2)
C22' 0.024(3) 0.028(4) 0.046(4) -0.013(3) 0.022(3) -0.001(3)
C23' 0.038(4) 0.040(5) 0.057(4) -0.003(3) 0.030(3) 0.008(3)
C24' 0.054(4) 0.061(6) 0.076(5) -0.003(5) 0.040(4) 0.013(4)
C25' 0.059(5) 0.069(7) 0.080(5) -0.016(5) 0.055(4) -0.002(4)
C26' 0.079(5) 0.054(6) 0.071(5) -0.002(4) 0.057(4) -0.006(4)
C27' 0.052(4) 0.044(5) 0.051(4) -0.003(4) 0.035(3) -0.004(4)
C1 0.027(3) 0.039(5) 0.067(4) 0.021(4) 0.022(3) -0.006(3)
C2 0.026(3) 0.017(4) 0.049(3) 0.009(3) 0.018(3) 0.002(3)
C3 0.027(3) 0.029(4) 0.041(3) 0.002(3) 0.010(3) 0.001(3)
C4 0.031(3) 0.035(5) 0.049(4) -0.001(3) 0.013(3) -0.003(3)
C5 0.057(5) 0.053(6) 0.050(4) 0.004(4) 0.019(4) 0.008(4)
C6 0.057(5) 0.043(5) 0.060(4) -0.001(4) 0.010(4) 0.003(4)
C7 0.061(4) 0.039(5) 0.040(3) -0.008(3) 0.021(3) 0.015(4)
O8 0.028(2) 0.024(3) 0.050(2) 0.001(2) 0.0153(19) 0.001(2)
C9 0.025(4) 0.039(5) 0.030(3) 0.013(4) 0.013(3) 0.000(4)
O10 0.030(2) 0.022(3) 0.059(3) -0.008(2) 0.019(2) -0.004(2)
N11 0.031(3) 0.016(3) 0.056(3) -0.005(3) 0.022(3) -0.004(2)
C12 0.027(3) 0.027(4) 0.036(3) 0.000(3) 0.014(3) 0.000(3)
C13 0.032(4) 0.049(5) 0.034(3) -0.002(3) 0.015(3) 0.001(3)
C14 0.031(4) 0.039(5) 0.047(4) -0.005(3) 0.010(3) 0.003(3)
C15 0.032(4) 0.048(5) 0.060(4) 0.001(4) 0.019(4) 0.002(3)
C16 0.040(4) 0.061(6) 0.056(4) 0.003(4) 0.031(4) 0.016(4)
C17 0.032(4) 0.039(5) 0.037(3) -0.002(3) 0.012(3) 0.007(3)
O18 0.025(2) 0.027(3) 0.046(2) -0.008(2) 0.0190(19) -0.0078(19)
C19 0.021(3) 0.031(5) 0.036(4) 0.005(4) 0.008(3) 0.002(3)
O20 0.039(2) 0.027(3) 0.056(3) -0.003(2) 0.026(2) -0.005(2)
N21 0.032(3) 0.026(4) 0.043(3) -0.011(3) 0.021(2) -0.008(2)
C22 0.029(3) 0.024(5) 0.029(3) 0.003(3) 0.009(3) 0.002(3)
C23 0.059(4) 0.026(5) 0.060(4) 0.009(4) 0.043(4) 0.004(3)
C24 0.074(5) 0.035(5) 0.067(4) 0.001(4) 0.052(4) -0.007(4)
C25 0.065(4) 0.044(6) 0.066(4) -0.006(4) 0.048(4) -0.010(4)
C26 0.062(4) 0.050(6) 0.060(4) -0.009(4) 0.042(4) 0.004(4)
C27 0.052(4) 0.018(5) 0.053(4) -0.006(3) 0.027(3) -0.007(3)

loop_
_atom_type_symbol
_atom_type_description
_atom_type_scat_dispersion_real
_atom_type_scat_dispersion_imag
_atom_type_scat_source
C C 0.0033 0.0016 'International Tables Vol C Tables 4.2.6.8 and 6.1.1.4'
H H 0.0000 0.0000 'International Tables Vol C Tables 4.2.6.8 and 6.1.1.4'
N N 0.0061 0.0033 'International Tables Vol C Tables 4.2.6.8 and 6.1.1.4'
O O 0.0106 0.0060 'International Tables Vol C Tables 4.2.6.8 and 6.1.1.4'

loop_
_geom_angle_atom_site_label_1
_geom_angle_atom_site_label_2
_geom_angle_atom_site_label_3
_geom_angle
C6' C1' C7' 101.7(4)
C6' C1' C2' 109.2(5)
C7' C1' C2' 100.1(4)
C6' C1' H1'A 113.7
C7' C1' H1'A 115.5
C2' C1' H1'A 115.1
O8' C2' C3' 107.1(4)
O8' C2' C1' 114.1(4)
C3' C2' C1' 103.9(4)
O8' C2' H2'A 111.1
C3' C2' H2'A 109.9
C1' C2' H2'A 110.4
O18' C3' C4' 110.2(4)
O18' C3' C2' 106.7(4)
C4' C3' C2' 102.6(4)
O18' C3' H3'A 112.7
C4' C3' H3'A 112.6
C2' C3' H3'A 111.6
C5' C4' C7' 101.8(4)
C5' C4' C3' 106.5(5)
C7' C4' C3' 102.6(4)
C5' C4' H4'A 115.2
C7' C4' H4'A 115.2
C3' C4' H4'A 114.1
C4' C5' C6' 104.0(5)
C4' C5' H5'A 109.9
C6' C5' H5'A 111.1
C4' C5' H5'B 111.9
C6' C5' H5'B 110.7
H5'A C5' H5'B 109.1
C1' C6' C5' 102.8(5)
C1' C6' H6'A 111.4
C5' C6' H6'A 111.4
C1' C6' H6'B 111.1
C5' C6' H6'B 111.0
H6'A C6' H6'B 109.0
C4' C7' C1' 94.1(4)
C4' C7' H7'A 112.9
C1' C7' H7'A 112.3
C4' C7' H7'B 113.4
C1' C7' H7'B 112.8
H7'A C7' H7'B 110.5
C9' O8' C2' 117.5(4)
O10' C9' O8' 124.6(5)
O10' C9' N11' 127.5(5)
O8' C9' N11' 107.8(5)
C9' N11' C12' 126.5(5)
C9' N11' H11A 116.7
C12' N11' H11A 116.7
C13' C12' C17' 120.5(5)
C13' C12' N11' 118.5(5)
C17' C12' N11' 120.9(5)
C14' C13' C12' 120.6(6)
C14' C13' H13B 120.3
C12' C13' H13B 119.0
C15' C14' C13' 120.9(6)
C15' C14' H14B 118.5
C13' C14' H14B 120.5
C14' C15' C16' 119.5(6)
C14' C15' H15B 120.7
C16' C15' H15B 119.8
C15' C16' C17' 120.2(6)
C15' C16' H16B 119.6
C17' C16' H16B 120.3
C12' C17' C16' 118.3(6)
C12' C17' H17B 120.0
C16' C17' H17B 121.7
C19' O18' C3' 115.0(5)
O20' C19' N21' 126.7(6)
O20' C19' O18' 124.2(6)
N21' C19' O18' 109.1(6)
C19' N21' C22' 125.6(5)
C19' N21' H21A 117.2
C22' N21' H21A 117.2
C27' C22' C23' 121.1(5)
C27' C22' N21' 123.6(5)
C23' C22' N21' 115.3(5)
C24' C23' C22' 119.2(6)
C24' C23' H23B 121.2
C22' C23' H23B 119.6
C25' C24' C23' 120.7(6)
C25' C24' H24B 119.7
C23' C24' H24B 119.6
C26' C25' C24' 117.7(6)
C26' C25' H25B 121.8
C24' C25' H25B 120.5
C25' C26' C27' 123.6(7)
C25' C26' H26B 116.8
C27' C26' H26B 119.7
C22' C27' C26' 117.8(6)
C22' C27' H27B 120.6
C26' C27' H27B 121.7
C6 C1 C2 106.1(5)
C6 C1 C7 101.7(4)
C2 C1 C7 100.3(4)
C6 C1 H1A 116.3
C2 C1 H1A 114.6
C7 C1 H1A 115.7
O8 C2 C3 106.4(5)
O8 C2 C1 110.5(4)
C3 C2 C1 102.9(4)
O8 C2 H2A 112.7
C3 C2 H2A 111.0
C1 C2 H2A 112.7
O18 C3 C4 114.2(4)
O18 C3 C2 107.8(4)
C4 C3 C2 103.9(4)
O18 C3 H3A 110.1
C4 C3 H3A 111.0
C2 C3 H3A 109.5
C5 C4 C7 103.4(5)
C5 C4 C3 108.8(5)
C7 C4 C3 100.8(4)
C5 C4 H4A 114.1
C7 C4 H4A 113.8
C3 C4 H4A 114.6
C4 C5 C6 103.1(5)
C4 C5 H5A 110.1
C6 C5 H5A 111.7
C4 C5 H5B 111.4
C6 C5 H5B 111.6
H5A C5 H5B 108.9
C1 C6 C5 105.4(5)
C1 C6 H6A 111.1
C5 C6 H6A 110.3
C1 C6 H6B 110.7
C5 C6 H6B 110.2
H6A C6 H6B 109.1
C4 C7 C1 92.6(4)
C4 C7 H7A 113.3
C1 C7 H7A 113.7
C4 C7 H7B 113.2
C1 C7 H7B 112.6
H7A C7 H7B 110.4
C9 O8 C2 114.9(5)
O10 C9 N11 125.5(5)
O10 C9 O8 125.0(6)
N11 C9 O8 109.5(6)
C9 N11 C12 123.9(5)
C9 N11 H11B 118.0
C12 N11 H11B 118.0
C13 C12 C17 121.2(5)
C13 C12 N11 120.3(5)
C17 C12 N11 118.5(5)
C12 C13 C14 118.5(5)
C12 C13 H13A 119.9
C14 C13 H13A 121.6
C15 C14 C13 121.0(5)
C15 C14 H14A 118.8
C13 C14 H14A 120.2
C16 C15 C14 119.2(5)
C16 C15 H15A 120.4
C14 C15 H15A 120.4
C15 C16 C17 120.7(5)
C15 C16 H16A 119.3
C17 C16 H16A 119.9
C12 C17 C16 119.3(5)
C12 C17 H17A 119.2
C16 C17 H17A 121.5
C19 O18 C3 115.4(4)
O20 C19 N21 128.4(6)
O20 C19 O18 123.6(5)
N21 C19 O18 108.0(6)
C19 N21 C22 124.8(5)
C19 N21 H21B 117.6
C22 N21 H21B 117.6
C23 C22 C27 120.7(5)
C23 C22 N21 123.2(5)
C27 C22 N21 116.1(5)
C22 C23 C24 118.9(6)
C22 C23 H23A 119.0
C24 C23 H23A 122.1
C25 C24 C23 121.6(6)
C25 C24 H24A 119.5
C23 C24 H24A 118.9
C24 C25 C26 119.5(6)
C24 C25 H25A 120.5
C26 C25 H25A 120.0
C25 C26 C27 120.5(6)
C25 C26 H26A 119.3
C27 C26 H26A 120.2
C26 C27 C22 118.8(6)
C26 C27 H27A 120.9
C22 C27 H27A 120.3

loop_
_geom_bond_atom_site_label_1
_geom_bond_atom_site_label_2
_geom_bond_distance
C1' C6' 1.534(7)
C1' C7' 1.535(6)
C1' C2' 1.540(6)
C1' H1'A 0.9600
C2' O8' 1.445(5)
C2' C3' 1.540(6)
C2' H2'A 0.9600
C3' O18' 1.460(6)
C3' C4' 1.535(6)
C3' H3'A 0.9601
C4' C5' 1.524(7)
C4' C7' 1.534(7)
C4' H4'A 0.9603
C5' C6' 1.535(6)
C5' H5'A 0.9600
C5' H5'B 0.9601
C6' H6'A 0.9600
C6' H6'B 0.9596
C7' H7'A 0.9598
C7' H7'B 0.9600
O8' C9' 1.356(6)
C9' O10' 1.206(6)
C9' N11' 1.355(7)
N11' C12' 1.428(6)
N11' H11A 0.8800
C12' C13' 1.367(6)
C12' C17' 1.381(7)
C13' C14' 1.360(7)
C13' H13B 0.9600
C14' C15' 1.354(8)
C14' H14B 0.9599
C15' C16' 1.392(8)
C15' H15B 0.9600
C16' C17' 1.397(7)
C16' H16B 0.9600
C17' H17B 0.9601
O18' C19' 1.358(6)
C19' O20' 1.219(7)
C19' N21' 1.346(7)
N21' C22' 1.423(5)
N21' H21A 0.8800
C22' C27' 1.363(7)
C22' C23' 1.387(7)
C23' C24' 1.389(7)
C23' H23B 0.9600
C24' C25' 1.382(8)
C24' H24B 0.9599
C25' C26' 1.362(8)
C25' H25B 0.9600
C26' C27' 1.381(7)
C26' H26B 0.9599
C27' H27B 0.9600
C1 C6 1.507(7)
C1 C2 1.549(6)
C1 C7 1.588(7)
C1 H1A 0.9599
C2 O8 1.457(6)
C2 C3 1.543(6)
C2 H2A 0.9599
C3 O18 1.444(5)
C3 C4 1.537(6)
C3 H3A 0.9599
C4 C5 1.502(8)
C4 C7 1.536(6)
C4 H4A 0.9600
C5 C6 1.517(7)
C5 H5A 0.9600
C5 H5B 0.9600
C6 H6A 0.9600
C6 H6B 0.9600
C7 H7A 0.9602
C7 H7B 0.9601
O8 C9 1.356(6)
C9 O10 1.208(7)
C9 N11 1.356(7)
N11 C12 1.432(6)
N11 H11B 0.8800
C12 C13 1.375(6)
C12 C17 1.375(6)
C13 C14 1.390(6)
C13 H13A 0.9599
C14 C15 1.377(7)
C14 H14A 0.9599
C15 C16 1.373(7)
C15 H15A 0.9601
C16 C17 1.381(6)
C16 H16A 0.9598
C17 H17A 0.9599
O18 C19 1.368(6)
C19 O20 1.210(6)
C19 N21 1.347(7)
N21 C22 1.428(6)
N21 H21B 0.8800
C22 C23 1.374(7)
C22 C27 1.395(7)
C23 C24 1.391(7)
C23 H23A 0.9601
C24 C25 1.364(8)
C24 H24A 0.9600
C25 C26 1.379(8)
C25 H25A 0.9602
C26 C27 1.396(7)
C26 H26A 0.9601
C27 H27A 0.9601

loop_
_geom_hbond_atom_site_label_D
_geom_hbond_atom_site_label_H
_geom_hbond_atom_site_label_A
_geom_hbond_distance_DH
_geom_hbond_distance_HA
_geom_hbond_distance_DA
_geom_hbond_angle_DHA
_geom_hbond_site_symmetry_A
N11' H11A O20 0.88 2.11 2.867(6) 144.0 .
N11 H11B O20' 0.88 2.00 2.866(6) 168.8 .
N21' H21A O10 0.88 2.01 2.861(6) 161.0 1_545
N21 H21B O10' 0.88 2.25 3.036(6) 148.0 1_565

loop_
_geom_torsion_atom_site_label_1
_geom_torsion_atom_site_label_2
_geom_torsion_atom_site_label_3
_geom_torsion_atom_site_label_4
_geom_torsion
C6' C1' C2' O8' -48.6(6)
C7' C1' C2' O8' -154.9(4)
C6' C1' C2' C3' 67.7(5)
C7' C1' C2' C3' -38.6(5)
O8' C2' C3' O18' -119.2(4)
C1' C2' C3' O18' 119.7(4)
O8' C2' C3' C4' 124.9(4)
C1' C2' C3' C4' 3.9(5)
O18' C3' C4' C5' 172.7(4)
C2' C3' C4' C5' -74.1(5)
O18' C3' C4' C7' -80.9(5)
C2' C3' C4' C7' 32.4(5)
C7' C4' C5' C6' -34.4(5)
C3' C4' C5' C6' 72.7(5)
C7' C1' C6' C5' 35.8(5)
C2' C1' C6' C5' -69.4(5)
C4' C5' C6' C1' -0.8(6)
C5' C4' C7' C1' 54.8(5)
C3' C4' C7' C1' -55.3(5)
C6' C1' C7' C4' -55.5(5)
C2' C1' C7' C4' 56.7(5)
C3' C2' O8' C9' 171.1(4)
C1' C2' O8' C9' -74.5(6)
C2' O8' C9' O10' -11.2(8)
C2' O8' C9' N11' 165.7(4)
O10' C9' N11' C12' -1.3(10)
O8' C9' N11' C12' -178.1(4)
C9' N11' C12' C13' -145.2(6)
C9' N11' C12' C17' 37.5(8)
C17' C12' C13' C14' 0.2(9)
N11' C12' C13' C14' -177.1(5)
C12' C13' C14' C15' -0.7(10)
C13' C14' C15' C16' 1.3(11)
C14' C15' C16' C17' -1.5(10)
C13' C12' C17' C16' -0.5(9)
N11' C12' C17' C16' 176.8(5)
C15' C16' C17' C12' 1.1(9)
C4' C3' O18' C19' -83.5(5)
C2' C3' O18' C19' 165.9(4)
C3' O18' C19' O20' -10.6(7)
C3' O18' C19' N21' 171.0(4)
O20' C19' N21' C22' 9.0(9)
O18' C19' N21' C22' -172.7(4)
C19' N21' C22' C27' -25.4(8)
C19' N21' C22' C23' 154.2(5)
C27' C22' C23' C24' 1.7(8)
N21' C22' C23' C24' -178.0(4)
C22' C23' C24' C25' -1.0(9)
C23' C24' C25' C26' 0.4(10)
C24' C25' C26' C27' -0.5(10)
C23' C22' C27' C26' -1.7(8)
N21' C22' C27' C26' 177.9(5)
C25' C26' C27' C22' 1.2(9)
C6 C1 C2 O8 -176.5(4)
C7 C1 C2 O8 78.0(5)
C6 C1 C2 C3 70.2(6)
C7 C1 C2 C3 -35.3(5)
O8 C2 C3 O18 121.2(4)
C1 C2 C3 O18 -122.5(5)
O8 C2 C3 C4 -117.2(4)
C1 C2 C3 C4 -1.0(6)
O18 C3 C4 C5 47.3(6)
C2 C3 C4 C5 -69.9(6)
O18 C3 C4 C7 155.6(5)
C2 C3 C4 C7 38.4(5)
C7 C4 C5 C6 -37.6(5)
C3 C4 C5 C6 68.9(6)
C2 C1 C6 C5 -72.5(5)
C7 C1 C6 C5 32.0(6)
C4 C5 C6 C1 2.5(6)
C5 C4 C7 C1 54.5(5)
C3 C4 C7 C1 -57.9(5)
C6 C1 C7 C4 -51.8(5)
C2 C1 C7 C4 57.2(5)
C3 C2 O8 C9 -161.1(4)
C1 C2 O8 C9 87.9(5)
C2 O8 C9 O10 9.9(7)
C2 O8 C9 N11 -170.5(4)
O10 C9 N11 C12 -5.6(9)
O8 C9 N11 C12 174.8(4)
C9 N11 C12 C13 48.3(8)
C9 N11 C12 C17 -133.7(6)
C17 C12 C13 C14 1.9(9)
N11 C12 C13 C14 179.9(5)
C12 C13 C14 C15 -1.7(9)
C13 C14 C15 C16 0.5(9)
C14 C15 C16 C17 0.5(10)
C13 C12 C17 C16 -1.0(9)
N11 C12 C17 C16 -179.0(5)
C15 C16 C17 C12 -0.3(9)
C4 C3 O18 C19 81.8(6)
C2 C3 O18 C19 -163.3(4)
C3 O18 C19 O20 8.7(7)
C3 O18 C19 N21 -171.0(4)
O20 C19 N21 C22 -1.4(9)
O18 C19 N21 C22 178.3(4)
C19 N21 C22 C23 24.5(7)
C19 N21 C22 C27 -156.3(5)
C27 C22 C23 C24 2.8(8)
N21 C22 C23 C24 -178.1(4)
C22 C23 C24 C25 -1.6(8)
C23 C24 C25 C26 -0.2(9)
C24 C25 C26 C27 0.7(9)
C25 C26 C27 C22 0.5(8)
C23 C22 C27 C26 -2.3(8)
N21 C22 C27 C26 178.5(4)
